data_4125075
loop_
_publ_author_name
'Kojima, Chiemi'
'Lee, Ka-Ho'
'Lin, Zhenyang'
'Yamashita, Makoto'

_publ_section_title
;
 Direct and Base-Catalyzed Diboration of Alkynes Using the Unsymmetrical
 Diborane(4), pinB-BMes2.
;
_journal_issue 20
_journal_name_full 'Journal of the American Chemical Society'
_journal_page_first 6662
_journal_page_last 6669
_journal_paper_doi 10.1021/jacs.6b03686
_journal_volume 138
_journal_year 2016
_chemical_formula_moiety 'C32 H40 B2 O2'
_chemical_formula_sum 'C32 H40 B2 O2'
_chemical_formula_weight 478.26
_chemical_name_systematic
;
 ?
;
_space_group_crystal_system monoclinic
_space_group_IT_number 14
_space_group_name_Hall '-P 2yn'
_space_group_name_H-M_alt 'P 1 21/n 1'
_symmetry_space_group_name_Hall '-P 2yn'
_symmetry_space_group_name_H-M 'P 1 21/n 1'
_atom_sites_solution_hydrogens geom
_audit_creation_method SHELXL-2013
_cell_angle_alpha 90
_cell_angle_beta 90.252(4)
_cell_angle_gamma 90
_cell_formula_units_Z 4
_cell_length_a 8.818(3)
_cell_length_b 36.059(11)
_cell_length_c 8.850(3)
_cell_measurement_reflns_used 5613
_cell_measurement_temperature 93(2)
_cell_measurement_theta_max 30.4370
_cell_measurement_theta_min 2.3696
_cell_volume 2814.0(16)
_computing_cell_refinement 'RIGAKU CrystalClear'
_computing_data_collection 'RIGAKU CrystalClear'
_computing_data_reduction 'RIGAKU CrystalClear'
_computing_molecular_graphics 'Yadokari-XG 2009(Wakita Nemoto et al.)'
_computing_publication_material 'Yadokari-XG 2009(Wakita,Nemoto et al.)'
_computing_structure_refinement 'SHELXL-2014 (Sheldrick, 2014)'
_computing_structure_solution SIR-2004
_diffrn_ambient_temperature 93(2)
_diffrn_detector_area_resol_mean 28.5714
_diffrn_measured_fraction_theta_full 30.4370
_diffrn_measured_fraction_theta_max 30.4370
_diffrn_measurement_device_type 'Rigaku VariMax Saturn'
_diffrn_measurement_method 'omega scans'
_diffrn_radiation_monochromator Confocal
_diffrn_radiation_source 'rotating-anode X-ray tube'
_diffrn_radiation_type MoK\a
_diffrn_radiation_wavelength 0.71075
_diffrn_reflns_av_R_equivalents 0.0557
_diffrn_reflns_av_unetI/netI 0.0425
_diffrn_reflns_Laue_measured_fraction_full 0.998
_diffrn_reflns_Laue_measured_fraction_max 0.997
_diffrn_reflns_limit_h_max 10
_diffrn_reflns_limit_h_min -10
_diffrn_reflns_limit_k_max 43
_diffrn_reflns_limit_k_min -44
_diffrn_reflns_limit_l_max 10
_diffrn_reflns_limit_l_min -10
_diffrn_reflns_number 25593
_diffrn_reflns_point_group_measured_fraction_full 0.998
_diffrn_reflns_point_group_measured_fraction_max 0.997
_diffrn_reflns_theta_full 30.4370
_diffrn_reflns_theta_max 26.000
_diffrn_reflns_theta_min 3.226
_exptl_absorpt_coefficient_mu 0.067
_exptl_absorpt_correction_T_max 1.0000
_exptl_absorpt_correction_T_min 0.9081
_exptl_absorpt_correction_type multi-scan
_exptl_absorpt_process_details 'Jacobson, R. (1998) Private communication'
_exptl_crystal_colour Yellow
_exptl_crystal_density_diffrn 1.129
_exptl_crystal_description Prism
_exptl_crystal_F_000 1032
_exptl_crystal_size_max 0.200
_exptl_crystal_size_mid 0.150
_exptl_crystal_size_min 0.110
_refine_diff_density_max 0.411
_refine_diff_density_min -0.334
_refine_diff_density_rms 0.068
_refine_ls_extinction_method none
_refine_ls_goodness_of_fit_ref 1.143
_refine_ls_hydrogen_treatment constr
_refine_ls_matrix_type full
_refine_ls_number_parameters 335
_refine_ls_number_reflns 5511
_refine_ls_number_restraints 0
_refine_ls_restrained_S_all 1.143
_refine_ls_R_factor_all 0.0821
_refine_ls_R_factor_gt 0.0688
_refine_ls_shift/su_max 0.000
_refine_ls_shift/su_mean 0.000
_refine_ls_structure_factor_coef Fsqd
_refine_ls_weighting_details 'w=1/[\s^2^(Fo^2^)+(0.0786P)^2^+1.0933P] where P=(Fo^2^+2Fc^2^)/3'
_refine_ls_weighting_scheme calc
_refine_ls_wR_factor_gt 0.1603
_refine_ls_wR_factor_ref 0.1703
_reflns_Friedel_coverage 0.000
_reflns_number_gt 4656
_reflns_number_total 5511
_reflns_threshold_expression 'I > 2\s(I)'
_cod_data_source_file ja6b03686_si_002.cif
_cod_data_source_block 2c
_cod_depositor_comments
;
The following automatic conversions were performed:

'_exptl_absorpt_correction_type' value 'Multi-scan' changed to
'multi-scan' according to
/usr/data/users/saulius/crontab/automatic-downloads/rss-feeds/ACS/lib/dictionaries/cif_core.dic
dictionary named 'cif_core.dic' version 2.4.2 from 2011-04-26.

Automatic conversion script
Id: cif_fix_values 4268 2015-11-12 08:31:59Z antanas 

 Adding full bibliography for 4125073--4125084.cif.
;
_cod_original_cell_volume 2814.2(14)
_cod_database_code 4125075
_shelx_space_group_comment
;
The symmetry employed for this shelxl refinement is uniquely defined
by the following loop, which should always be used as a source of
symmetry information in preference to the above space-group names.
They are only intended as comments.
;
_shelx_estimated_absorpt_t_min 0.987
_shelx_estimated_absorpt_t_max 0.993
_shelxl_version_number 2013-4

loop_
_space_group_symop_operation_xyz
'x, y, z'
'-x+1/2, y+1/2, -z+1/2'
'-x, -y, -z'
'x-1/2, -y-1/2, z-1/2'

loop_
_atom_site_label
_atom_site_type_symbol
_atom_site_fract_x
_atom_site_fract_y
_atom_site_fract_z
_atom_site_U_iso_or_equiv
_atom_site_adp_type
_atom_site_occupancy
_atom_site_site_symmetry_order
_atom_site_calc_flag
_atom_site_refinement_flags_posn
_atom_site_refinement_flags_adp
B1 B 0.6465(3) 0.39274(6) 0.1383(2) 0.0209(5) Uani 1 1 d . .
B2 B 0.8437(3) 0.29229(6) 0.0844(3) 0.0229(5) Uani 1 1 d . .
C1 C 0.7072(2) 0.35184(6) 0.1430(2) 0.0221(4) Uani 1 1 d . .
H31 H 0.6953 0.3399 0.2379 0.027 Uiso 1 1 calc R U
C2 C 0.7737(2) 0.33047(6) 0.0357(2) 0.0217(4) Uani 1 1 d . .
C3 C 0.7832(2) 0.34256(5) -0.1247(2) 0.0225(4) Uani 1 1 d . .
C4 C 0.9145(3) 0.33680(6) -0.2093(2) 0.0271(5) Uani 1 1 d . .
H32 H 0.9990 0.3246 -0.1645 0.032 Uiso 1 1 calc R U
C5 C 0.6597(3) 0.35957(5) -0.1962(2) 0.0250(5) Uani 1 1 d . .
H33 H 0.5681 0.3631 -0.1419 0.030 Uiso 1 1 calc R U
C6 C 0.9229(3) 0.34870(6) -0.3583(3) 0.0327(5) Uani 1 1 d . .
H34 H 1.0133 0.3449 -0.4142 0.039 Uiso 1 1 calc R U
C7 C 0.6687(3) 0.37137(6) -0.3450(2) 0.0316(5) Uani 1 1 d . .
H35 H 0.5840 0.3831 -0.3913 0.038 Uiso 1 1 calc R U
C8 C 0.8001(3) 0.36615(6) -0.4258(3) 0.0349(6) Uani 1 1 d . .
H36 H 0.8065 0.3745 -0.5274 0.042 Uiso 1 1 calc R U
O1 O 0.96553(19) 0.27630(4) 0.01515(18) 0.0350(4) Uani 1 1 d . .
O2 O 0.79208(17) 0.27240(4) 0.20429(17) 0.0279(4) Uani 1 1 d . .
C9 C 0.9855(3) 0.23908(6) 0.0790(3) 0.0301(5) Uani 1 1 d . .
C10 C 0.9005(3) 0.24220(6) 0.2323(3) 0.0291(5) Uani 1 1 d . .
C11 C 1.1528(3) 0.23129(7) 0.0923(3) 0.0395(6) Uani 1 1 d . .
H1 H 1.1966 0.2291 -0.0088 0.059 Uiso 1 1 calc R U
H2 H 1.1684 0.2081 0.1478 0.059 Uiso 1 1 calc R U
H3 H 1.2024 0.2517 0.1467 0.059 Uiso 1 1 calc R U
C12 C 0.9146(3) 0.21247(7) -0.0323(3) 0.0463(7) Uani 1 1 d . .
H4 H 0.8052 0.2171 -0.0384 0.070 Uiso 1 1 calc R U
H5 H 0.9325 0.1869 0.0013 0.070 Uiso 1 1 calc R U
H6 H 0.9599 0.2161 -0.1321 0.070 Uiso 1 1 calc R U
C13 C 0.8141(3) 0.20792(7) 0.2785(3) 0.0429(6) Uani 1 1 d . .
H7 H 0.7653 0.2122 0.3762 0.064 Uiso 1 1 calc R U
H8 H 0.8844 0.1870 0.2871 0.064 Uiso 1 1 calc R U
H9 H 0.7366 0.2023 0.2022 0.064 Uiso 1 1 calc R U
C14 C 1.0030(3) 0.25536(8) 0.3604(3) 0.0424(6) Uani 1 1 d . .
H10 H 1.0579 0.2776 0.3286 0.064 Uiso 1 1 calc R U
H11 H 1.0757 0.2358 0.3860 0.064 Uiso 1 1 calc R U
H12 H 0.9413 0.2611 0.4492 0.064 Uiso 1 1 calc R U
C15 C 0.7159(2) 0.42319(5) 0.0307(2) 0.0195(4) Uani 1 1 d . .
C16 C 0.8748(2) 0.42827(5) 0.0172(2) 0.0217(4) Uani 1 1 d . .
C17 C 0.6204(2) 0.44637(5) -0.0573(2) 0.0212(4) Uani 1 1 d . .
C18 C 0.9319(2) 0.45506(6) -0.0807(2) 0.0233(4) Uani 1 1 d . .
H37 H 1.0385 0.4584 -0.0866 0.028 Uiso 1 1 calc R U
C19 C 0.6830(2) 0.47221(6) -0.1563(2) 0.0233(4) Uani 1 1 d . .
H38 H 0.6171 0.4870 -0.2164 0.028 Uiso 1 1 calc R U
C20 C 0.8383(2) 0.47706(6) -0.1698(2) 0.0239(5) Uani 1 1 d . .
C21 C 0.9883(2) 0.40599(6) 0.1080(2) 0.0260(5) Uani 1 1 d . .
H13 H 1.0066 0.3822 0.0576 0.039 Uiso 1 1 calc R U
H14 H 0.9480 0.4015 0.2094 0.039 Uiso 1 1 calc R U
H15 H 1.0837 0.4198 0.1158 0.039 Uiso 1 1 calc R U
C22 C 0.4493(2) 0.44292(6) -0.0542(2) 0.0272(5) Uani 1 1 d . .
H16 H 0.4040 0.4629 -0.1145 0.041 Uiso 1 1 calc R U
H17 H 0.4139 0.4448 0.0504 0.041 Uiso 1 1 calc R U
H18 H 0.4193 0.4189 -0.0963 0.041 Uiso 1 1 calc R U
C23 C 0.9027(3) 0.50474(6) -0.2794(2) 0.0308(5) Uani 1 1 d . .
H19 H 0.9133 0.4931 -0.3789 0.046 Uiso 1 1 calc R U
H20 H 1.0023 0.5130 -0.2434 0.046 Uiso 1 1 calc R U
H21 H 0.8344 0.5261 -0.2872 0.046 Uiso 1 1 calc R U
C24 C 0.5203(2) 0.40287(5) 0.2580(2) 0.0206(4) Uani 1 1 d . .
C25 C 0.3850(2) 0.38179(5) 0.2712(2) 0.0218(4) Uani 1 1 d . .
C26 C 0.5417(2) 0.43274(5) 0.3605(2) 0.0210(4) Uani 1 1 d . .
C27 C 0.2783(2) 0.39058(6) 0.3806(2) 0.0226(4) Uani 1 1 d . .
H39 H 0.1881 0.3762 0.3866 0.027 Uiso 1 1 calc R U
C28 C 0.4317(2) 0.44034(6) 0.4692(2) 0.0234(5) Uani 1 1 d . .
H40 H 0.4481 0.4603 0.5372 0.028 Uiso 1 1 calc R U
C29 C 0.2994(2) 0.41973(6) 0.4817(2) 0.0244(5) Uani 1 1 d . .
C30 C 0.3479(2) 0.35113(6) 0.1598(2) 0.0268(5) Uani 1 1 d . .
H22 H 0.2547 0.3385 0.1912 0.040 Uiso 1 1 calc R U
H23 H 0.4315 0.3332 0.1574 0.040 Uiso 1 1 calc R U
H24 H 0.3334 0.3618 0.0589 0.040 Uiso 1 1 calc R U
C31 C 0.6825(2) 0.45651(6) 0.3589(2) 0.0279(5) Uani 1 1 d . .
H25 H 0.6812 0.4724 0.2690 0.042 Uiso 1 1 calc R U
H26 H 0.7724 0.4406 0.3567 0.042 Uiso 1 1 calc R U
H27 H 0.6852 0.4720 0.4498 0.042 Uiso 1 1 calc R U
C32 C 0.1819(3) 0.42869(7) 0.5998(3) 0.0321(5) Uani 1 1 d . .
H28 H 0.1891 0.4107 0.6825 0.048 Uiso 1 1 calc R U
H29 H 0.0805 0.4275 0.5543 0.048 Uiso 1 1 calc R U
H30 H 0.1998 0.4537 0.6392 0.048 Uiso 1 1 calc R U

loop_
_atom_site_aniso_label
_atom_site_aniso_U_11
_atom_site_aniso_U_22
_atom_site_aniso_U_33
_atom_site_aniso_U_23
_atom_site_aniso_U_13
_atom_site_aniso_U_12
B1 0.0223(12) 0.0226(12) 0.0177(11) -0.0016(9) -0.0050(9) 0.0009(9)
B2 0.0257(12) 0.0216(12) 0.0215(11) 0.0006(9) -0.0001(9) 0.0009(10)
C1 0.0247(11) 0.0216(10) 0.0201(10) 0.0017(8) 0.0005(8) 0.0011(8)
C2 0.0227(10) 0.0215(10) 0.0210(10) -0.0004(8) -0.0002(8) -0.0005(8)
C3 0.0307(11) 0.0149(9) 0.0217(10) -0.0008(8) -0.0011(8) -0.0007(8)
C4 0.0328(12) 0.0236(11) 0.0249(11) -0.0011(9) 0.0020(9) 0.0022(9)
C5 0.0332(12) 0.0187(10) 0.0229(10) -0.0031(8) -0.0028(9) 0.0008(9)
C6 0.0430(14) 0.0289(12) 0.0262(11) 0.0001(9) 0.0079(10) -0.0035(10)
C7 0.0461(14) 0.0236(11) 0.0251(11) 0.0019(9) -0.0107(10) 0.0029(10)
C8 0.0549(16) 0.0272(12) 0.0224(11) 0.0047(9) -0.0013(10) -0.0056(11)
O1 0.0471(10) 0.0272(8) 0.0308(9) 0.0096(7) 0.0117(7) 0.0148(7)
O2 0.0316(9) 0.0236(8) 0.0285(8) 0.0060(6) 0.0057(6) 0.0080(6)
C9 0.0390(13) 0.0210(11) 0.0304(12) 0.0051(9) 0.0036(10) 0.0071(10)
C10 0.0310(12) 0.0236(11) 0.0329(12) 0.0061(9) 0.0018(9) 0.0071(9)
C11 0.0393(14) 0.0343(13) 0.0451(15) 0.0096(11) 0.0105(11) 0.0067(11)
C12 0.0602(18) 0.0387(15) 0.0400(14) -0.0080(12) -0.0055(13) 0.0084(13)
C13 0.0441(15) 0.0305(13) 0.0541(16) 0.0105(11) 0.0150(13) 0.0062(11)
C14 0.0416(15) 0.0538(16) 0.0317(13) 0.0026(11) -0.0018(11) 0.0080(13)
C15 0.0246(10) 0.0170(10) 0.0169(9) -0.0041(7) -0.0006(8) 0.0018(8)
C16 0.0264(11) 0.0190(10) 0.0198(10) -0.0029(8) -0.0009(8) 0.0000(8)
C17 0.0273(11) 0.0168(10) 0.0194(10) -0.0032(8) -0.0016(8) 0.0018(8)
C18 0.0225(11) 0.0243(10) 0.0231(10) -0.0035(8) 0.0014(8) -0.0016(9)
C19 0.0303(12) 0.0187(10) 0.0207(10) 0.0002(8) -0.0032(8) 0.0024(9)
C20 0.0321(12) 0.0188(10) 0.0207(10) -0.0028(8) 0.0023(8) -0.0015(9)
C21 0.0233(11) 0.0266(11) 0.0280(11) 0.0011(9) -0.0032(9) 0.0023(9)
C22 0.0263(11) 0.0258(11) 0.0294(11) 0.0053(9) -0.0037(9) 0.0047(9)
C23 0.0381(13) 0.0278(12) 0.0265(11) 0.0047(9) 0.0012(9) -0.0043(10)
C24 0.0234(10) 0.0189(10) 0.0194(10) 0.0033(8) -0.0019(8) 0.0030(8)
C25 0.0257(11) 0.0187(10) 0.0209(10) 0.0018(8) -0.0026(8) 0.0021(8)
C26 0.0246(11) 0.0176(10) 0.0206(10) 0.0013(8) -0.0030(8) 0.0039(8)
C27 0.0216(10) 0.0228(10) 0.0234(10) 0.0038(8) -0.0005(8) 0.0000(9)
C28 0.0271(11) 0.0220(10) 0.0211(10) -0.0014(8) -0.0010(8) 0.0030(9)
C29 0.0254(11) 0.0257(11) 0.0221(10) 0.0057(8) 0.0007(8) 0.0063(9)
C30 0.0286(12) 0.0235(11) 0.0284(11) -0.0029(9) 0.0006(9) -0.0029(9)
C31 0.0307(12) 0.0248(11) 0.0281(11) -0.0063(9) 0.0017(9) -0.0027(9)
C32 0.0306(12) 0.0374(13) 0.0285(12) -0.0016(10) 0.0065(9) 0.0030(10)

loop_
_atom_type_symbol
_atom_type_description
_atom_type_scat_dispersion_real
_atom_type_scat_dispersion_imag
_atom_type_scat_source
C C 0.0033 0.0016 'International Tables Vol C Tables 4.2.6.8 and 6.1.1.4'
H H 0.0000 0.0000 'International Tables Vol C Tables 4.2.6.8 and 6.1.1.4'
B B 0.0013 0.0007 'International Tables Vol C Tables 4.2.6.8 and 6.1.1.4'
O O 0.0106 0.0060 'International Tables Vol C Tables 4.2.6.8 and 6.1.1.4'

loop_
_geom_angle_atom_site_label_1
_geom_angle_atom_site_label_2
_geom_angle_atom_site_label_3
_geom_angle
C1 B1 C15 122.44(18)
C1 B1 C24 116.09(18)
C15 B1 C24 121.27(18)
O2 B2 O1 113.18(18)
O2 B2 C2 122.98(19)
O1 B2 C2 123.80(19)
C2 C1 B1 131.52(19)
C2 C1 H31 114.2
B1 C1 H31 114.2
C1 C2 C3 121.83(18)
C1 C2 B2 118.47(18)
C3 C2 B2 119.70(18)
C4 C3 C5 117.91(19)
C4 C3 C2 121.22(19)
C5 C3 C2 120.86(19)
C6 C4 C3 120.7(2)
C6 C4 H32 119.6
C3 C4 H32 119.6
C7 C5 C3 121.1(2)
C7 C5 H33 119.5
C3 C5 H33 119.5
C8 C6 C4 120.3(2)
C8 C6 H34 119.8
C4 C6 H34 119.8
C8 C7 C5 120.2(2)
C8 C7 H35 119.9
C5 C7 H35 119.9
C7 C8 C6 119.7(2)
C7 C8 H36 120.1
C6 C8 H36 120.1
B2 O1 C9 107.84(16)
B2 O2 C10 107.61(16)
O1 C9 C11 108.47(19)
O1 C9 C12 106.37(19)
C11 C9 C12 109.6(2)
O1 C9 C10 102.26(16)
C11 C9 C10 114.9(2)
C12 C9 C10 114.5(2)
O2 C10 C13 108.91(18)
O2 C10 C14 106.15(18)
C13 C10 C14 110.6(2)
O2 C10 C9 102.83(16)
C13 C10 C9 114.99(19)
C14 C10 C9 112.64(19)
C9 C11 H1 109.5
C9 C11 H2 109.5
H1 C11 H2 109.5
C9 C11 H3 109.5
H1 C11 H3 109.5
H2 C11 H3 109.5
C9 C12 H4 109.5
C9 C12 H5 109.5
H4 C12 H5 109.5
C9 C12 H6 109.5
H4 C12 H6 109.5
H5 C12 H6 109.5
C10 C13 H7 109.5
C10 C13 H8 109.5
H7 C13 H8 109.5
C10 C13 H9 109.5
H7 C13 H9 109.5
H8 C13 H9 109.5
C10 C14 H10 109.5
C10 C14 H11 109.5
H10 C14 H11 109.5
C10 C14 H12 109.5
H10 C14 H12 109.5
H11 C14 H12 109.5
C17 C15 C16 117.51(18)
C17 C15 B1 120.70(18)
C16 C15 B1 121.79(18)
C18 C16 C15 120.13(19)
C18 C16 C21 117.32(18)
C15 C16 C21 122.54(18)
C19 C17 C15 120.21(19)
C19 C17 C22 117.64(18)
C15 C17 C22 122.08(18)
C20 C18 C16 122.3(2)
C20 C18 H37 118.9
C16 C18 H37 118.9
C20 C19 C17 122.19(19)
C20 C19 H38 118.9
C17 C19 H38 118.9
C19 C20 C18 117.63(19)
C19 C20 C23 121.00(19)
C18 C20 C23 121.36(19)
C16 C21 H13 109.5
C16 C21 H14 109.5
H13 C21 H14 109.5
C16 C21 H15 109.5
H13 C21 H15 109.5
H14 C21 H15 109.5
C17 C22 H16 109.5
C17 C22 H17 109.5
H16 C22 H17 109.5
C17 C22 H18 109.5
H16 C22 H18 109.5
H17 C22 H18 109.5
C20 C23 H19 109.5
C20 C23 H20 109.5
H19 C23 H20 109.5
C20 C23 H21 109.5
H19 C23 H21 109.5
H20 C23 H21 109.5
C25 C24 C26 117.55(18)
C25 C24 B1 121.66(18)
C26 C24 B1 120.74(18)
C27 C25 C24 120.46(18)
C27 C25 C30 118.30(18)
C24 C25 C30 121.08(18)
C28 C26 C24 119.90(19)
C28 C26 C31 117.98(18)
C24 C26 C31 122.10(18)
C25 C27 C29 122.07(19)
C25 C27 H39 119.0
C29 C27 H39 119.0
C29 C28 C26 122.44(19)
C29 C28 H40 118.8
C26 C28 H40 118.8
C28 C29 C27 117.57(19)
C28 C29 C32 121.34(19)
C27 C29 C32 121.09(19)
C25 C30 H22 109.5
C25 C30 H23 109.5
H22 C30 H23 109.5
C25 C30 H24 109.5
H22 C30 H24 109.5
H23 C30 H24 109.5
C26 C31 H25 109.5
C26 C31 H26 109.5
H25 C31 H26 109.5
C26 C31 H27 109.5
H25 C31 H27 109.5
H26 C31 H27 109.5
C29 C32 H28 109.5
C29 C32 H29 109.5
H28 C32 H29 109.5
C29 C32 H30 109.5
H28 C32 H30 109.5
H29 C32 H30 109.5

loop_
_geom_bond_atom_site_label_1
_geom_bond_atom_site_label_2
_geom_bond_distance
B1 C1 1.570(3)
B1 C15 1.579(3)
B1 C24 1.582(3)
B2 O2 1.360(3)
B2 O1 1.367(3)
B2 C2 1.568(3)
C1 C2 1.358(3)
C1 H31 0.9500
C2 C3 1.488(3)
C3 C4 1.397(3)
C3 C5 1.399(3)
C4 C6 1.389(3)
C4 H32 0.9500
C5 C7 1.386(3)
C5 H33 0.9500
C6 C8 1.386(3)
C6 H34 0.9500
C7 C8 1.377(3)
C7 H35 0.9500
C8 H36 0.9500
O1 C9 1.466(3)
O2 C10 1.469(3)
C9 C11 1.507(3)
C9 C12 1.509(3)
C9 C10 1.557(3)
C10 C13 1.509(3)
C10 C14 1.523(3)
C11 H1 0.9800
C11 H2 0.9800
C11 H3 0.9800
C12 H4 0.9800
C12 H5 0.9800
C12 H6 0.9800
C13 H7 0.9800
C13 H8 0.9800
C13 H9 0.9800
C14 H10 0.9800
C14 H11 0.9800
C14 H12 0.9800
C15 C17 1.418(3)
C15 C16 1.419(3)
C16 C18 1.393(3)
C16 C21 1.512(3)
C17 C19 1.394(3)
C17 C22 1.514(3)
C18 C20 1.388(3)
C18 H37 0.9500
C19 C20 1.386(3)
C19 H38 0.9500
C20 C23 1.504(3)
C21 H13 0.9800
C21 H14 0.9800
C21 H15 0.9800
C22 H16 0.9800
C22 H17 0.9800
C22 H18 0.9800
C23 H19 0.9800
C23 H20 0.9800
C23 H21 0.9800
C24 C25 1.420(3)
C24 C26 1.420(3)
C25 C27 1.390(3)
C25 C30 1.516(3)
C26 C28 1.396(3)
C26 C31 1.509(3)
C27 C29 1.392(3)
C27 H39 0.9500
C28 C29 1.389(3)
C28 H40 0.9500
C29 C32 1.510(3)
C30 H22 0.9800
C30 H23 0.9800
C30 H24 0.9800
C31 H25 0.9800
C31 H26 0.9800
C31 H27 0.9800
C32 H28 0.9800
C32 H29 0.9800
C32 H30 0.9800

loop_
_geom_torsion_atom_site_label_1
_geom_torsion_atom_site_label_2
_geom_torsion_atom_site_label_3
_geom_torsion_atom_site_label_4
_geom_torsion
C15 B1 C1 C2 -29.1(3)
C24 B1 C1 C2 156.1(2)
B1 C1 C2 C3 -8.2(3)
B1 C1 C2 B2 171.0(2)
O2 B2 C2 C1 27.8(3)
O1 B2 C2 C1 -149.7(2)
O2 B2 C2 C3 -153.0(2)
O1 B2 C2 C3 29.6(3)
C1 C2 C3 C4 138.8(2)
B2 C2 C3 C4 -40.3(3)
C1 C2 C3 C5 -42.2(3)
B2 C2 C3 C5 138.7(2)
C5 C3 C4 C6 1.9(3)
C2 C3 C4 C6 -179.0(2)
C4 C3 C5 C7 -1.9(3)
C2 C3 C5 C7 179.05(19)
C3 C4 C6 C8 -0.7(3)
C3 C5 C7 C8 0.6(3)
C5 C7 C8 C6 0.6(3)
C4 C6 C8 C7 -0.6(3)
O2 B2 O1 C9 9.3(3)
C2 B2 O1 C9 -173.0(2)
O1 B2 O2 C10 7.8(2)
C2 B2 O2 C10 -169.93(19)
B2 O1 C9 C11 -142.7(2)
B2 O1 C9 C12 99.5(2)
B2 O1 C9 C10 -20.9(2)
B2 O2 C10 C13 -142.6(2)
B2 O2 C10 C14 98.3(2)
B2 O2 C10 C9 -20.1(2)
O1 C9 C10 O2 24.5(2)
C11 C9 C10 O2 141.73(19)
C12 C9 C10 O2 -90.1(2)
O1 C9 C10 C13 142.7(2)
C11 C9 C10 C13 -100.0(2)
C12 C9 C10 C13 28.1(3)
O1 C9 C10 C14 -89.4(2)
C11 C9 C10 C14 27.9(3)
C12 C9 C10 C14 156.0(2)
C1 B1 C15 C17 133.2(2)
C24 B1 C15 C17 -52.2(3)
C1 B1 C15 C16 -46.3(3)
C24 B1 C15 C16 128.4(2)
C17 C15 C16 C18 -0.4(3)
B1 C15 C16 C18 179.04(18)
C17 C15 C16 C21 178.39(18)
B1 C15 C16 C21 -2.1(3)
C16 C15 C17 C19 1.9(3)
B1 C15 C17 C19 -177.56(18)
C16 C15 C17 C22 178.83(18)
B1 C15 C17 C22 -0.7(3)
C15 C16 C18 C20 -1.3(3)
C21 C16 C18 C20 179.82(18)
C15 C17 C19 C20 -1.8(3)
C22 C17 C19 C20 -178.83(19)
C17 C19 C20 C18 0.1(3)
C17 C19 C20 C23 178.99(19)
C16 C18 C20 C19 1.5(3)
C16 C18 C20 C23 -177.44(19)
C1 B1 C24 C25 -54.0(3)
C15 B1 C24 C25 131.0(2)
C1 B1 C24 C26 123.6(2)
C15 B1 C24 C26 -51.4(3)
C26 C24 C25 C27 0.3(3)
B1 C24 C25 C27 177.92(18)
C26 C24 C25 C30 175.74(18)
B1 C24 C25 C30 -6.6(3)
C25 C24 C26 C28 0.2(3)
B1 C24 C26 C28 -177.49(18)
C25 C24 C26 C31 178.77(18)
B1 C24 C26 C31 1.1(3)
C24 C25 C27 C29 -0.6(3)
C30 C25 C27 C29 -176.23(19)
C24 C26 C28 C29 -0.3(3)
C31 C26 C28 C29 -178.95(19)
C26 C28 C29 C27 0.0(3)
C26 C28 C29 C32 -179.64(19)
C25 C27 C29 C28 0.5(3)
C25 C27 C29 C32 -179.88(19)
